data_4342642
loop_
_publ_author_name
'Olechnowicz, Frank'
'Hillhouse, Gregory L.'
'Jordan, Richard F.'

_publ_section_title
;
 Synthesis and Reactivity of NHC-Supported
 Ni2(\m(2)-\h(2),\h(2)-S2)-Bridging Disulfide and Ni2(\m-S)2-Bridging
 Sulfide Complexes.
;
_journal_issue 6
_journal_name_full 'Inorganic chemistry'
_journal_page_first 2705
_journal_page_last 2712
_journal_paper_doi 10.1021/ic502892r
_journal_volume 54
_journal_year 2015
_chemical_formula_moiety 'C54 H72 Cl2 N4 Ni2 S2'
_chemical_formula_sum 'C54 H72 Cl2 N4 Ni2 S2'
_chemical_formula_weight 1029.59
_chemical_name_systematic
;
 ?
;
_space_group_crystal_system monoclinic
_space_group_IT_number 14
_space_group_name_Hall '-P 2ybc'
_space_group_name_H-M_alt 'P 1 21/c 1'
_symmetry_space_group_name_Hall '-P 2ybc'
_symmetry_space_group_name_H-M 'P 1 21/c 1'
_atom_sites_solution_hydrogens geom
_atom_sites_solution_primary direct
_atom_sites_solution_secondary difmap
_audit_creation_method SHELXL-2013
_cell_angle_alpha 90
_cell_angle_beta 110.240(7)
_cell_angle_gamma 90
_cell_formula_units_Z 4
_cell_length_a 22.365(8)
_cell_length_b 16.166(6)
_cell_length_c 15.755(6)
_cell_measurement_reflns_used 3779
_cell_measurement_temperature 100(2)
_cell_measurement_theta_max 22.4388
_cell_measurement_theta_min 2.3140
_cell_volume 5345(3)
_computing_cell_refinement 'APEX2 v2013.10-0 (Bruker AXS)'
_computing_data_collection ShelXtl
_computing_data_reduction 'SAINT V8.34A (Bruker AXS Inc., 2013)'
_computing_molecular_graphics 'Mercury v3.3.1 (CCDC, 2014)'
_computing_publication_material enCIFer
_computing_structure_refinement 'SHELXL-2014/6 (Sheldrick, 2014)'
_computing_structure_solution 'SHELXS-97 (Sheldrick, 1990)'
_diffrn_ambient_temperature 100(2)
_diffrn_measured_fraction_theta_full 1.000
_diffrn_measured_fraction_theta_max 0.991
_diffrn_measurement_device_type 'CCD area detector'
_diffrn_measurement_method 'omega and phi scans'
_diffrn_radiation_monochromator graphite
_diffrn_radiation_source 'sealed tube'
_diffrn_radiation_type MoK\a
_diffrn_radiation_wavelength 0.71073
_diffrn_reflns_av_R_equivalents 0.2041
_diffrn_reflns_av_unetI/netI 0.1704
_diffrn_reflns_Laue_measured_fraction_full 1.000
_diffrn_reflns_Laue_measured_fraction_max 0.991
_diffrn_reflns_limit_h_max 26
_diffrn_reflns_limit_h_min -26
_diffrn_reflns_limit_k_max 19
_diffrn_reflns_limit_k_min -19
_diffrn_reflns_limit_l_max 18
_diffrn_reflns_limit_l_min -18
_diffrn_reflns_number 50879
_diffrn_reflns_point_group_measured_fraction_full 1.000
_diffrn_reflns_point_group_measured_fraction_max 0.991
_diffrn_reflns_theta_full 25.000
_diffrn_reflns_theta_max 25.224
_diffrn_reflns_theta_min 1.590
_exptl_absorpt_coefficient_mu 0.921
_exptl_absorpt_correction_T_max 0.8372
_exptl_absorpt_correction_T_min 0.7096
_exptl_absorpt_correction_type multi-scan
_exptl_absorpt_process_details SADABS
_exptl_crystal_colour green
_exptl_crystal_density_diffrn 1.280
_exptl_crystal_density_method 'not measured'
_exptl_crystal_description Plate
_exptl_crystal_F_000 2184
_exptl_crystal_size_max 0.400
_exptl_crystal_size_mid 0.300
_exptl_crystal_size_min 0.200
_refine_diff_density_max 0.616
_refine_diff_density_min -0.645
_refine_diff_density_rms 0.113
_refine_ls_extinction_method none
_refine_ls_goodness_of_fit_ref 1.042
_refine_ls_hydrogen_treatment constr
_refine_ls_matrix_type full
_refine_ls_number_parameters 593
_refine_ls_number_reflns 9562
_refine_ls_number_restraints 0
_refine_ls_restrained_S_all 1.042
_refine_ls_R_factor_all 0.1866
_refine_ls_R_factor_gt 0.1087
_refine_ls_shift/su_max 0.000
_refine_ls_shift/su_mean 0.000
_refine_ls_structure_factor_coef Fsqd
_refine_ls_weighting_details 'w=1/[\s^2^(Fo^2^)+(0.0340P)^2^+53.4574P] where P=(Fo^2^+2Fc^2^)/3'
_refine_ls_weighting_scheme calc
_refine_ls_wR_factor_gt 0.2264
_refine_ls_wR_factor_ref 0.2601
_reflns_Friedel_coverage 0.000
_reflns_number_gt 5273
_reflns_number_total 9562
_reflns_threshold_expression 'I > 2\s(I)'
_cod_data_source_file ic502892r_si_002.cif
_cod_data_source_block FDO01
_cod_depositor_comments 'Adding full bibliography for 4342642--4342646.cif.'
_cod_original_cell_volume 5344(3)
_cod_database_code 4342642
_shelx_space_group_comment
;
The symmetry employed for this shelxl refinement is uniquely defined
by the following loop, which should always be used as a source of
symmetry information in preference to the above space-group names.
They are only intended as comments.
;
_shelx_estimated_absorpt_t_min 0.710
_shelx_estimated_absorpt_t_max 0.837
_shelxl_version_number 2013-4

loop_
_space_group_symop_operation_xyz
'x, y, z'
'-x, y+1/2, -z+1/2'
'-x, -y, -z'
'x, -y-1/2, z-1/2'

loop_
_atom_site_label
_atom_site_type_symbol
_atom_site_fract_x
_atom_site_fract_y
_atom_site_fract_z
_atom_site_U_iso_or_equiv
_atom_site_adp_type
_atom_site_occupancy
_atom_site_site_symmetry_order
_atom_site_calc_flag
_atom_site_refinement_flags_posn
_atom_site_refinement_flags_adp
Ni1 Ni 0.22413(6) 0.58824(8) 0.70897(9) 0.0364(4) Uani 1 1 d . .
Ni2 Ni 0.22680(6) 0.39956(8) 0.74449(9) 0.0364(4) Uani 1 1 d . .
Cl1 Cl 0.24287(14) 0.68158(17) 0.81269(18) 0.0463(7) Uani 1 1 d . .
Cl2 Cl 0.26221(14) 0.30900(17) 0.67446(18) 0.0492(7) Uani 1 1 d . .
S1 S 0.16826(13) 0.49916(17) 0.75620(19) 0.0420(7) Uani 1 1 d . .
S2 S 0.17584(14) 0.48269(17) 0.63384(18) 0.0422(7) Uani 1 1 d . .
N1 N 0.2110(4) 0.6767(5) 0.5461(5) 0.037(2) Uani 1 1 d . .
N2 N 0.3050(4) 0.6976(5) 0.6385(5) 0.035(2) Uani 1 1 d . .
N3 N 0.2106(4) 0.3167(5) 0.8971(5) 0.034(2) Uani 1 1 d . .
N4 N 0.3067(4) 0.3088(5) 0.9027(5) 0.0321(19) Uani 1 1 d . .
C1 C 0.2506(5) 0.6522(6) 0.6277(7) 0.040(3) Uani 1 1 d . .
C2 C 0.2504(5) 0.3408(6) 0.8550(7) 0.038(3) Uani 1 1 d . .
C3 C 0.2383(5) 0.7352(6) 0.5066(7) 0.036(2) Uani 1 1 d . .
H3 H 0.2189 0.7618 0.4499 0.043 Uiso 1 1 calc R U
C4 C 0.2965(5) 0.7465(6) 0.5637(7) 0.039(3) Uani 1 1 d . .
H4 H 0.3275 0.7823 0.5549 0.047 Uiso 1 1 calc R U
C5 C 0.1481(5) 0.6393(7) 0.5016(7) 0.042(3) Uani 1 1 d . .
C6 C 0.0992(5) 0.6615(7) 0.5315(7) 0.043(3) Uani 1 1 d . .
C7 C 0.0412(6) 0.6207(7) 0.4941(8) 0.051(3) Uani 1 1 d . .
H7 H 0.0063 0.6338 0.5131 0.061 Uiso 1 1 calc R U
C8 C 0.0350(5) 0.5604(7) 0.4285(7) 0.045(3) Uani 1 1 d . .
H8 H -0.0041 0.5312 0.4035 0.055 Uiso 1 1 calc R U
C9 C 0.0840(6) 0.5433(7) 0.4004(8) 0.049(3) Uani 1 1 d . .
H9 H 0.0777 0.5040 0.3533 0.059 Uiso 1 1 calc R U
C10 C 0.1426(5) 0.5802(7) 0.4367(7) 0.043(3) Uani 1 1 d . .
C11 C 0.1050(5) 0.7305(7) 0.5986(7) 0.046(3) Uani 1 1 d . .
H11 H 0.1513 0.7393 0.6332 0.055 Uiso 1 1 calc R U
C12 C 0.0720(6) 0.7114(8) 0.6662(8) 0.061(3) Uani 1 1 d . .
H12A H 0.0268 0.7002 0.6336 0.092 Uiso 1 1 calc R U
H12B H 0.0762 0.7588 0.7065 0.092 Uiso 1 1 calc R U
H12C H 0.0919 0.6627 0.7020 0.092 Uiso 1 1 calc R U
C13 C 0.0783(6) 0.8106(7) 0.5479(8) 0.053(3) Uani 1 1 d . .
H13A H 0.0969 0.8198 0.5007 0.080 Uiso 1 1 calc R U
H13B H 0.0890 0.8571 0.5904 0.080 Uiso 1 1 calc R U
H13C H 0.0319 0.8061 0.5200 0.080 Uiso 1 1 calc R U
C14 C 0.1968(5) 0.5564(7) 0.4042(7) 0.046(3) Uani 1 1 d . .
H14 H 0.2343 0.5919 0.4370 0.055 Uiso 1 1 calc R U
C15 C 0.1796(6) 0.5727(8) 0.3034(7) 0.057(3) Uani 1 1 d . .
H15A H 0.2166 0.5612 0.2855 0.085 Uiso 1 1 calc R U
H15B H 0.1669 0.6307 0.2905 0.085 Uiso 1 1 calc R U
H15C H 0.1442 0.5367 0.2694 0.085 Uiso 1 1 calc R U
C16 C 0.2163(6) 0.4677(7) 0.4267(9) 0.058(3) Uani 1 1 d . .
H16A H 0.1801 0.4314 0.3964 0.087 Uiso 1 1 calc R U
H16B H 0.2297 0.4596 0.4922 0.087 Uiso 1 1 calc R U
H16C H 0.2517 0.4544 0.4060 0.087 Uiso 1 1 calc R U
C17 C 0.3639(5) 0.6882(6) 0.7115(6) 0.033(2) Uani 1 1 d . .
C18 C 0.3841(5) 0.7495(6) 0.7778(7) 0.039(3) Uani 1 1 d . .
C19 C 0.4445(6) 0.7404(7) 0.8443(7) 0.050(3) Uani 1 1 d . .
H19 H 0.4603 0.7808 0.8904 0.060 Uiso 1 1 calc R U
C20 C 0.4806(5) 0.6722(7) 0.8421(7) 0.044(3) Uani 1 1 d . .
H20 H 0.5206 0.6646 0.8888 0.053 Uiso 1 1 calc R U
C21 C 0.4603(5) 0.6152(7) 0.7741(7) 0.042(3) Uani 1 1 d . .
H21 H 0.4873 0.5698 0.7741 0.051 Uiso 1 1 calc R U
C22 C 0.4022(5) 0.6209(6) 0.7059(7) 0.038(3) Uani 1 1 d . .
C23 C 0.3451(5) 0.8247(6) 0.7759(7) 0.042(3) Uani 1 1 d . .
H23 H 0.2998 0.8124 0.7386 0.051 Uiso 1 1 calc R U
C24 C 0.3475(6) 0.8514(7) 0.8705(8) 0.052(3) Uani 1 1 d . .
H24A H 0.3363 0.8043 0.9013 0.077 Uiso 1 1 calc R U
H24B H 0.3172 0.8966 0.8651 0.077 Uiso 1 1 calc R U
H24C H 0.3907 0.8702 0.9056 0.077 Uiso 1 1 calc R U
C25 C 0.3674(6) 0.8960(7) 0.7333(8) 0.055(3) Uani 1 1 d . .
H25A H 0.4101 0.9129 0.7725 0.083 Uiso 1 1 calc R U
H25B H 0.3378 0.9426 0.7254 0.083 Uiso 1 1 calc R U
H25C H 0.3687 0.8791 0.6742 0.083 Uiso 1 1 calc R U
C26 C 0.3833(5) 0.5575(6) 0.6310(7) 0.040(3) Uani 1 1 d . .
H26 H 0.3439 0.5783 0.5829 0.048 Uiso 1 1 calc R U
C27 C 0.4354(6) 0.5501(8) 0.5889(7) 0.053(3) Uani 1 1 d . .
H27A H 0.4464 0.6053 0.5733 0.080 Uiso 1 1 calc R U
H27B H 0.4198 0.5161 0.5341 0.080 Uiso 1 1 calc R U
H27C H 0.4732 0.5241 0.6324 0.080 Uiso 1 1 calc R U
C28 C 0.3670(6) 0.4746(7) 0.6634(8) 0.056(3) Uani 1 1 d . .
H28A H 0.4038 0.4542 0.7134 0.084 Uiso 1 1 calc R U
H28B H 0.3558 0.4348 0.6135 0.084 Uiso 1 1 calc R U
H28C H 0.3307 0.4816 0.6842 0.084 Uiso 1 1 calc R U
C29 C 0.3021(5) 0.2628(6) 0.9754(6) 0.037(2) Uani 1 1 d . .
H29 H 0.3357 0.2340 1.0196 0.044 Uiso 1 1 calc R U
C30 C 0.2410(5) 0.2672(6) 0.9705(7) 0.044(3) Uani 1 1 d . .
H30 H 0.2226 0.2414 1.0097 0.053 Uiso 1 1 calc R U
C31 C 0.1462(5) 0.3450(6) 0.8771(7) 0.037(3) Uani 1 1 d . .
C32 C 0.0983(5) 0.3146(7) 0.8063(7) 0.039(3) Uani 1 1 d . .
C33 C 0.0384(5) 0.3478(7) 0.7860(7) 0.047(3) Uani 1 1 d . .
H33 H 0.0036 0.3264 0.7372 0.057 Uiso 1 1 calc R U
C34 C 0.0296(5) 0.4131(7) 0.8377(8) 0.048(3) Uani 1 1 d . .
H34 H -0.0116 0.4369 0.8235 0.058 Uiso 1 1 calc R U
C35 C 0.0788(5) 0.4434(7) 0.9083(8) 0.046(3) Uani 1 1 d . .
H35 H 0.0718 0.4882 0.9428 0.056 Uiso 1 1 calc R U
C36 C 0.1376(5) 0.4107(7) 0.9300(7) 0.044(3) Uani 1 1 d . .
C37 C 0.1075(5) 0.2421(6) 0.7497(7) 0.043(3) Uani 1 1 d . .
H37 H 0.1538 0.2278 0.7715 0.052 Uiso 1 1 calc R U
C38 C 0.0873(5) 0.2629(8) 0.6498(7) 0.053(3) Uani 1 1 d . .
H38A H 0.0410 0.2706 0.6251 0.080 Uiso 1 1 calc R U
H38B H 0.0995 0.2176 0.6178 0.080 Uiso 1 1 calc R U
H38C H 0.1085 0.3140 0.6421 0.080 Uiso 1 1 calc R U
C39 C 0.0705(6) 0.1653(7) 0.7627(9) 0.065(4) Uani 1 1 d . .
H39A H 0.0799 0.1557 0.8275 0.098 Uiso 1 1 calc R U
H39B H 0.0834 0.1169 0.7359 0.098 Uiso 1 1 calc R U
H39C H 0.0246 0.1747 0.7331 0.098 Uiso 1 1 calc R U
C40 C 0.1921(6) 0.4475(8) 1.0074(8) 0.054(3) Uani 1 1 d . .
H40 H 0.2320 0.4197 1.0072 0.065 Uiso 1 1 calc R U
C41 C 0.2008(6) 0.5410(7) 0.9961(8) 0.058(3) Uani 1 1 d . .
H41A H 0.2110 0.5505 0.9411 0.087 Uiso 1 1 calc R U
H41B H 0.2357 0.5617 1.0487 0.087 Uiso 1 1 calc R U
H41C H 0.1614 0.5701 0.9913 0.087 Uiso 1 1 calc R U
C42 C 0.1858(6) 0.4294(8) 1.0987(7) 0.059(3) Uani 1 1 d . .
H42A H 0.1459 0.4532 1.1004 0.088 Uiso 1 1 calc R U
H42B H 0.2218 0.4540 1.1469 0.088 Uiso 1 1 calc R U
H42C H 0.1855 0.3695 1.1077 0.088 Uiso 1 1 calc R U
C43 C 0.3663(5) 0.3252(6) 0.8907(7) 0.040(3) Uani 1 1 d . .
C44 C 0.3960(5) 0.2604(6) 0.8602(7) 0.037(2) Uani 1 1 d . .
C45 C 0.4541(5) 0.2800(7) 0.8537(7) 0.045(3) Uani 1 1 d . .
H45 H 0.4761 0.2382 0.8338 0.055 Uiso 1 1 calc R U
C46 C 0.4812(5) 0.3541(7) 0.8736(7) 0.042(3) Uani 1 1 d . .
H46 H 0.5212 0.3641 0.8670 0.051 Uiso 1 1 calc R U
C47 C 0.4518(5) 0.4154(7) 0.9033(7) 0.044(3) Uani 1 1 d . .
H47 H 0.4720 0.4678 0.9179 0.053 Uiso 1 1 calc R U
C48 C 0.3933(5) 0.4035(7) 0.9127(7) 0.042(3) Uani 1 1 d . .
C49 C 0.3664(5) 0.1794(6) 0.8357(7) 0.044(3) Uani 1 1 d . .
H49 H 0.3201 0.1864 0.8266 0.053 Uiso 1 1 calc R U
C50 C 0.3701(6) 0.1467(7) 0.7449(8) 0.055(3) Uani 1 1 d . .
H50A H 0.3643 0.1928 0.7023 0.083 Uiso 1 1 calc R U
H50B H 0.3366 0.1054 0.7192 0.083 Uiso 1 1 calc R U
H50C H 0.4119 0.1212 0.7558 0.083 Uiso 1 1 calc R U
C51 C 0.3922(6) 0.1147(6) 0.9092(8) 0.054(3) Uani 1 1 d . .
H51A H 0.4377 0.1062 0.9206 0.080 Uiso 1 1 calc R U
H51B H 0.3693 0.0625 0.8896 0.080 Uiso 1 1 calc R U
H51C H 0.3863 0.1336 0.9649 0.080 Uiso 1 1 calc R U
C52 C 0.3603(5) 0.4709(6) 0.9479(7) 0.040(3) Uani 1 1 d . .
H52 H 0.3133 0.4642 0.9167 0.049 Uiso 1 1 calc R U
C53 C 0.3780(6) 0.5584(6) 0.9285(7) 0.050(3) Uani 1 1 d . .
H53A H 0.3503 0.5984 0.9436 0.075 Uiso 1 1 calc R U
H53B H 0.3725 0.5633 0.8642 0.075 Uiso 1 1 calc R U
H53C H 0.4225 0.5696 0.9652 0.075 Uiso 1 1 calc R U
C54 C 0.3740(6) 0.4616(7) 1.0485(7) 0.048(3) Uani 1 1 d . .
H54A H 0.4197 0.4695 1.0811 0.071 Uiso 1 1 calc R U
H54B H 0.3614 0.4062 1.0610 0.071 Uiso 1 1 calc R U
H54C H 0.3498 0.5032 1.0684 0.071 Uiso 1 1 calc R U

loop_
_atom_site_aniso_label
_atom_site_aniso_U_11
_atom_site_aniso_U_22
_atom_site_aniso_U_33
_atom_site_aniso_U_23
_atom_site_aniso_U_13
_atom_site_aniso_U_12
Ni1 0.0427(8) 0.0349(8) 0.0365(7) 0.0013(6) 0.0198(6) -0.0001(6)
Ni2 0.0438(8) 0.0345(8) 0.0338(7) 0.0014(6) 0.0169(6) 0.0009(6)
Cl1 0.0589(18) 0.0429(16) 0.0439(16) -0.0034(13) 0.0263(14) -0.0017(13)
Cl2 0.065(2) 0.0450(17) 0.0401(16) -0.0027(13) 0.0209(14) 0.0037(14)
S1 0.0465(17) 0.0444(17) 0.0419(17) 0.0059(13) 0.0240(14) 0.0041(13)
S2 0.0486(17) 0.0389(16) 0.0383(16) 0.0017(12) 0.0141(14) -0.0044(13)
N1 0.042(5) 0.036(5) 0.035(5) -0.002(4) 0.016(4) 0.000(4)
N2 0.036(5) 0.037(5) 0.036(5) -0.001(4) 0.016(4) -0.002(4)
N3 0.046(5) 0.035(5) 0.022(4) 0.006(4) 0.011(4) 0.004(4)
N4 0.039(5) 0.026(4) 0.034(5) -0.002(4) 0.016(4) 0.000(4)
C1 0.052(7) 0.030(6) 0.042(7) 0.002(5) 0.022(6) 0.002(5)
C2 0.050(7) 0.034(6) 0.037(6) 0.000(5) 0.022(6) -0.002(5)
C3 0.040(7) 0.029(6) 0.043(6) 0.010(5) 0.020(5) 0.006(5)
C4 0.051(7) 0.031(6) 0.041(6) 0.005(5) 0.024(6) 0.000(5)
C5 0.049(7) 0.041(6) 0.043(6) 0.003(5) 0.025(6) -0.007(5)
C6 0.046(7) 0.045(7) 0.038(6) 0.009(5) 0.013(5) -0.006(5)
C7 0.048(7) 0.060(8) 0.048(7) 0.010(6) 0.020(6) 0.012(6)
C8 0.034(6) 0.050(7) 0.052(7) 0.014(6) 0.015(6) 0.002(5)
C9 0.053(8) 0.045(7) 0.044(7) -0.002(5) 0.010(6) -0.002(6)
C10 0.048(7) 0.039(7) 0.038(6) 0.010(5) 0.011(5) 0.001(5)
C11 0.034(6) 0.062(8) 0.042(7) 0.000(6) 0.016(5) 0.010(6)
C12 0.070(9) 0.070(9) 0.051(8) 0.000(6) 0.029(7) -0.002(7)
C13 0.067(8) 0.041(7) 0.063(8) -0.012(6) 0.037(7) -0.009(6)
C14 0.047(7) 0.050(7) 0.046(7) -0.005(5) 0.024(6) -0.001(6)
C15 0.055(8) 0.079(9) 0.035(6) -0.005(6) 0.014(6) 0.005(7)
C16 0.052(8) 0.052(8) 0.072(9) 0.002(7) 0.023(7) 0.008(6)
C17 0.041(6) 0.031(6) 0.034(6) 0.005(5) 0.021(5) -0.002(5)
C18 0.042(7) 0.038(6) 0.043(6) 0.006(5) 0.022(6) 0.003(5)
C19 0.069(9) 0.044(7) 0.043(7) -0.006(5) 0.028(6) -0.013(6)
C20 0.032(6) 0.054(7) 0.042(7) 0.002(6) 0.009(5) -0.001(5)
C21 0.044(7) 0.043(7) 0.049(7) -0.002(5) 0.028(6) -0.002(5)
C22 0.046(7) 0.038(6) 0.031(6) 0.014(5) 0.014(5) -0.003(5)
C23 0.058(7) 0.027(6) 0.046(7) 0.005(5) 0.024(6) 0.005(5)
C24 0.056(8) 0.041(7) 0.062(8) -0.006(6) 0.027(6) 0.000(6)
C25 0.082(9) 0.038(7) 0.047(7) 0.002(6) 0.025(7) 0.001(6)
C26 0.047(7) 0.033(6) 0.044(6) -0.007(5) 0.020(5) 0.005(5)
C27 0.061(8) 0.063(8) 0.043(7) -0.019(6) 0.027(6) -0.006(6)
C28 0.071(9) 0.041(7) 0.055(8) -0.006(6) 0.022(7) 0.006(6)
C29 0.040(7) 0.048(7) 0.021(5) 0.002(5) 0.010(5) 0.000(5)
C30 0.057(8) 0.041(7) 0.036(6) 0.007(5) 0.017(6) 0.001(6)
C31 0.036(6) 0.042(6) 0.037(6) 0.012(5) 0.017(5) -0.001(5)
C32 0.025(6) 0.047(7) 0.043(6) 0.011(5) 0.009(5) -0.003(5)
C33 0.044(7) 0.052(7) 0.045(7) 0.010(6) 0.015(6) -0.013(6)
C34 0.037(7) 0.054(8) 0.062(8) 0.010(6) 0.030(6) 0.010(6)
C35 0.042(7) 0.048(7) 0.054(7) 0.001(6) 0.022(6) 0.005(6)
C36 0.058(8) 0.045(7) 0.041(6) 0.016(6) 0.030(6) 0.006(6)
C37 0.042(7) 0.036(6) 0.051(7) 0.000(5) 0.016(5) -0.001(5)
C38 0.049(7) 0.066(8) 0.048(7) 0.001(6) 0.022(6) -0.004(6)
C39 0.086(10) 0.043(7) 0.085(10) -0.001(7) 0.053(8) 0.003(7)
C40 0.055(8) 0.060(8) 0.051(7) -0.007(6) 0.025(6) 0.007(6)
C41 0.057(8) 0.056(8) 0.061(8) -0.003(6) 0.021(7) -0.010(6)
C42 0.068(9) 0.068(9) 0.050(7) -0.009(6) 0.032(7) -0.017(7)
C43 0.058(7) 0.029(6) 0.038(6) 0.007(5) 0.021(6) 0.005(5)
C44 0.046(7) 0.033(6) 0.033(6) -0.002(5) 0.014(5) -0.001(5)
C45 0.042(7) 0.045(7) 0.054(7) 0.000(6) 0.022(6) 0.012(6)
C46 0.035(6) 0.049(7) 0.047(7) 0.006(6) 0.018(5) 0.004(5)
C47 0.041(7) 0.046(7) 0.038(6) -0.006(5) 0.004(5) -0.016(5)
C48 0.031(6) 0.056(7) 0.038(6) 0.007(5) 0.010(5) -0.006(5)
C49 0.039(6) 0.043(7) 0.053(7) 0.007(5) 0.020(6) 0.019(5)
C50 0.063(8) 0.043(7) 0.067(8) -0.014(6) 0.032(7) -0.002(6)
C51 0.073(9) 0.034(7) 0.066(8) 0.008(6) 0.039(7) 0.007(6)
C52 0.052(7) 0.037(6) 0.036(6) 0.002(5) 0.019(5) -0.007(5)
C53 0.062(8) 0.039(7) 0.046(7) -0.005(5) 0.014(6) -0.007(6)
C54 0.060(8) 0.037(6) 0.051(7) -0.004(5) 0.026(6) 0.002(6)

loop_
_atom_type_symbol
_atom_type_description
_atom_type_scat_dispersion_real
_atom_type_scat_dispersion_imag
_atom_type_scat_source
C C 0.0033 0.0016 'International Tables Vol C Tables 4.2.6.8 and 6.1.1.4'
H H 0.0000 0.0000 'International Tables Vol C Tables 4.2.6.8 and 6.1.1.4'
N N 0.0061 0.0033 'International Tables Vol C Tables 4.2.6.8 and 6.1.1.4'
S S 0.1246 0.1234 'International Tables Vol C Tables 4.2.6.8 and 6.1.1.4'
Cl Cl 0.1484 0.1585 'International Tables Vol C Tables 4.2.6.8 and 6.1.1.4'
Ni Ni 0.3393 1.1124 'International Tables Vol C Tables 4.2.6.8 and 6.1.1.4'

loop_
_geom_angle_atom_site_label_1
_geom_angle_atom_site_label_2
_geom_angle_atom_site_label_3
_geom_angle
C1 Ni1 S2 106.1(3)
C1 Ni1 Cl1 96.1(3)
S2 Ni1 Cl1 154.73(12)
C1 Ni1 S1 159.1(3)
S2 Ni1 S1 55.15(11)
Cl1 Ni1 S1 100.73(12)
C2 Ni2 S1 106.6(3)
C2 Ni2 Cl2 95.5(3)
S1 Ni2 Cl2 155.74(13)
C2 Ni2 S2 161.2(3)
S1 Ni2 S2 55.63(11)
Cl2 Ni2 S2 101.14(12)
S2 S1 Ni2 63.71(12)
S2 S1 Ni1 61.04(11)
Ni2 S1 Ni1 91.58(11)
S1 S2 Ni1 63.81(12)
S1 S2 Ni2 60.65(11)
Ni1 S2 Ni2 91.43(12)
C1 N1 C3 112.6(9)
C1 N1 C5 122.8(8)
C3 N1 C5 124.4(8)
C4 N2 C1 110.2(8)
C4 N2 C17 124.4(8)
C1 N2 C17 125.0(8)
C2 N3 C30 111.4(9)
C2 N3 C31 125.9(8)
C30 N3 C31 122.3(8)
C2 N4 C29 110.3(8)
C2 N4 C43 126.5(8)
C29 N4 C43 122.8(8)
N1 C1 N2 102.8(8)
N1 C1 Ni1 123.5(8)
N2 C1 Ni1 132.5(8)
N4 C2 N3 105.6(8)
N4 C2 Ni2 128.7(8)
N3 C2 Ni2 125.5(8)
C4 C3 N1 105.8(9)
C4 C3 H3 127.1
N1 C3 H3 127.1
C3 C4 N2 108.5(9)
C3 C4 H4 125.7
N2 C4 H4 125.7
C10 C5 C6 123.9(10)
C10 C5 N1 117.8(9)
C6 C5 N1 118.2(9)
C5 C6 C7 117.8(11)
C5 C6 C11 122.9(10)
C7 C6 C11 119.2(10)
C6 C7 C8 119.0(11)
C6 C7 H7 120.5
C8 C7 H7 120.5
C9 C8 C7 120.3(11)
C9 C8 H8 119.8
C7 C8 H8 119.8
C8 C9 C10 122.9(11)
C8 C9 H9 118.5
C10 C9 H9 118.5
C9 C10 C5 116.1(10)
C9 C10 C14 120.5(10)
C5 C10 C14 123.4(10)
C6 C11 C12 113.2(10)
C6 C11 C13 109.6(9)
C12 C11 C13 110.0(9)
C6 C11 H11 108.0
C12 C11 H11 108.0
C13 C11 H11 108.0
C11 C12 H12A 109.5
C11 C12 H12B 109.5
H12A C12 H12B 109.5
C11 C12 H12C 109.5
H12A C12 H12C 109.5
H12B C12 H12C 109.5
C11 C13 H13A 109.5
C11 C13 H13B 109.5
H13A C13 H13B 109.5
C11 C13 H13C 109.5
H13A C13 H13C 109.5
H13B C13 H13C 109.5
C16 C14 C10 111.2(9)
C16 C14 C15 111.0(10)
C10 C14 C15 111.4(9)
C16 C14 H14 107.7
C10 C14 H14 107.7
C15 C14 H14 107.7
C14 C15 H15A 109.5
C14 C15 H15B 109.5
H15A C15 H15B 109.5
C14 C15 H15C 109.5
H15A C15 H15C 109.5
H15B C15 H15C 109.5
C14 C16 H16A 109.5
C14 C16 H16B 109.5
H16A C16 H16B 109.5
C14 C16 H16C 109.5
H16A C16 H16C 109.5
H16B C16 H16C 109.5
C18 C17 C22 123.3(10)
C18 C17 N2 119.8(9)
C22 C17 N2 116.4(9)
C17 C18 C19 117.6(10)
C17 C18 C23 121.9(10)
C19 C18 C23 120.4(10)
C20 C19 C18 119.2(10)
C20 C19 H19 120.4
C18 C19 H19 120.4
C21 C20 C19 121.5(11)
C21 C20 H20 119.3
C19 C20 H20 119.3
C20 C21 C22 122.4(10)
C20 C21 H21 118.8
C22 C21 H21 118.8
C21 C22 C17 115.8(10)
C21 C22 C26 120.0(10)
C17 C22 C26 124.2(9)
C18 C23 C25 110.7(9)
C18 C23 C24 112.7(9)
C25 C23 C24 108.2(9)
C18 C23 H23 108.4
C25 C23 H23 108.4
C24 C23 H23 108.4
C23 C24 H24A 109.5
C23 C24 H24B 109.5
H24A C24 H24B 109.5
C23 C24 H24C 109.5
H24A C24 H24C 109.5
H24B C24 H24C 109.5
C23 C25 H25A 109.5
C23 C25 H25B 109.5
H25A C25 H25B 109.5
C23 C25 H25C 109.5
H25A C25 H25C 109.5
H25B C25 H25C 109.5
C22 C26 C28 111.8(9)
C22 C26 C27 110.0(9)
C28 C26 C27 112.5(9)
C22 C26 H26 107.4
C28 C26 H26 107.4
C27 C26 H26 107.4
C26 C27 H27A 109.5
C26 C27 H27B 109.5
H27A C27 H27B 109.5
C26 C27 H27C 109.5
H27A C27 H27C 109.5
H27B C27 H27C 109.5
C26 C28 H28A 109.5
C26 C28 H28B 109.5
H28A C28 H28B 109.5
C26 C28 H28C 109.5
H28A C28 H28C 109.5
H28B C28 H28C 109.5
C30 C29 N4 106.7(9)
C30 C29 H29 126.7
N4 C29 H29 126.7
C29 C30 N3 106.0(9)
C29 C30 H30 127.0
N3 C30 H30 127.0
C32 C31 C36 122.4(10)
C32 C31 N3 121.0(10)
C36 C31 N3 116.3(9)
C31 C32 C33 118.9(11)
C31 C32 C37 122.4(10)
C33 C32 C37 118.7(10)
C32 C33 C34 119.0(11)
C32 C33 H33 120.5
C34 C33 H33 120.5
C35 C34 C33 121.0(10)
C35 C34 H34 119.5
C33 C34 H34 119.5
C36 C35 C34 120.6(11)
C36 C35 H35 119.7
C34 C35 H35 119.7
C35 C36 C31 118.0(11)
C35 C36 C40 119.5(11)
C31 C36 C40 122.5(10)
C38 C37 C32 112.6(9)
C38 C37 C39 109.6(9)
C32 C37 C39 110.6(9)
C38 C37 H37 107.9
C32 C37 H37 107.9
C39 C37 H37 107.9
C37 C38 H38A 109.5
C37 C38 H38B 109.5
H38A C38 H38B 109.5
C37 C38 H38C 109.5
H38A C38 H38C 109.5
H38B C38 H38C 109.5
C37 C39 H39A 109.5
C37 C39 H39B 109.5
H39A C39 H39B 109.5
C37 C39 H39C 109.5
H39A C39 H39C 109.5
H39B C39 H39C 109.5
C36 C40 C42 111.9(10)
C36 C40 C41 113.0(10)
C42 C40 C41 110.8(10)
C36 C40 H40 106.9
C42 C40 H40 106.9
C41 C40 H40 106.9
C40 C41 H41A 109.5
C40 C41 H41B 109.5
H41A C41 H41B 109.5
C40 C41 H41C 109.5
H41A C41 H41C 109.5
H41B C41 H41C 109.5
C40 C42 H42A 109.5
C40 C42 H42B 109.5
H42A C42 H42B 109.5
C40 C42 H42C 109.5
H42A C42 H42C 109.5
H42B C42 H42C 109.5
C48 C43 C44 123.0(10)
C48 C43 N4 118.5(9)
C44 C43 N4 118.4(9)
C45 C44 C43 115.0(10)
C45 C44 C49 122.8(10)
C43 C44 C49 122.2(9)
C46 C45 C44 123.8(10)
C46 C45 H45 118.1
C44 C45 H45 118.1
C45 C46 C47 120.1(10)
C45 C46 H46 119.9
C47 C46 H46 119.9
C46 C47 C48 121.7(10)
C46 C47 H47 119.2
C48 C47 H47 119.2
C47 C48 C43 116.4(10)
C47 C48 C52 122.4(10)
C43 C48 C52 121.2(9)
C44 C49 C51 113.5(9)
C44 C49 C50 112.6(9)
C51 C49 C50 109.8(9)
C44 C49 H49 106.8
C51 C49 H49 106.8
C50 C49 H49 106.8
C49 C50 H50A 109.5
C49 C50 H50B 109.5
H50A C50 H50B 109.5
C49 C50 H50C 109.5
H50A C50 H50C 109.5
H50B C50 H50C 109.5
C49 C51 H51A 109.5
C49 C51 H51B 109.5
H51A C51 H51B 109.5
C49 C51 H51C 109.5
H51A C51 H51C 109.5
H51B C51 H51C 109.5
C54 C52 C48 111.2(9)
C54 C52 C53 109.2(9)
C48 C52 C53 113.5(9)
C54 C52 H52 107.6
C48 C52 H52 107.6
C53 C52 H52 107.6
C52 C53 H53A 109.5
C52 C53 H53B 109.5
H53A C53 H53B 109.5
C52 C53 H53C 109.5
H53A C53 H53C 109.5
H53B C53 H53C 109.5
C52 C54 H54A 109.5
C52 C54 H54B 109.5
H54A C54 H54B 109.5
C52 C54 H54C 109.5
H54A C54 H54C 109.5
H54B C54 H54C 109.5

loop_
_geom_bond_atom_site_label_1
_geom_bond_atom_site_label_2
_geom_bond_distance
Ni1 C1 1.893(10)
Ni1 S2 2.143(3)
Ni1 Cl1 2.156(3)
Ni1 S1 2.198(3)
Ni2 C2 1.891(10)
Ni2 S1 2.123(3)
Ni2 Cl2 2.143(3)
Ni2 S2 2.184(3)
S1 S2 2.011(4)
N1 C1 1.344(12)
N1 C3 1.384(12)
N1 C5 1.467(13)
N2 C4 1.376(12)
N2 C1 1.379(12)
N2 C17 1.426(12)
N3 C2 1.339(12)
N3 C30 1.377(12)
N3 C31 1.439(12)
N4 C2 1.328(12)
N4 C29 1.398(12)
N4 C43 1.433(13)
C3 C4 1.314(14)
C3 H3 0.9500
C4 H4 0.9500
C5 C10 1.373(14)
C5 C6 1.381(14)
C6 C7 1.391(15)
C6 C11 1.512(15)
C7 C8 1.392(15)
C7 H7 0.9500
C8 C9 1.346(15)
C8 H8 0.9500
C9 C10 1.373(14)
C9 H9 0.9500
C10 C14 1.520(14)
C11 C12 1.523(14)
C11 C13 1.530(15)
C11 H11 1.0000
C12 H12A 0.9800
C12 H12B 0.9800
C12 H12C 0.9800
C13 H13A 0.9800
C13 H13B 0.9800
C13 H13C 0.9800
C14 C16 1.504(15)
C14 C15 1.522(14)
C14 H14 1.0000
C15 H15A 0.9800
C15 H15B 0.9800
C15 H15C 0.9800
C16 H16A 0.9800
C16 H16B 0.9800
C16 H16C 0.9800
C17 C18 1.396(14)
C17 C22 1.406(14)
C18 C19 1.402(15)
C18 C23 1.491(14)
C19 C20 1.373(15)
C19 H19 0.9500
C20 C21 1.366(14)
C20 H20 0.9500
C21 C22 1.372(14)
C21 H21 0.9500
C22 C26 1.509(14)
C23 C25 1.503(14)
C23 C24 1.535(14)
C23 H23 1.0000
C24 H24A 0.9800
C24 H24B 0.9800
C24 H24C 0.9800
C25 H25A 0.9800
C25 H25B 0.9800
C25 H25C 0.9800
C26 C28 1.522(14)
C26 C27 1.532(14)
C26 H26 1.0000
C27 H27A 0.9800
C27 H27B 0.9800
C27 H27C 0.9800
C28 H28A 0.9800
C28 H28B 0.9800
C28 H28C 0.9800
C29 C30 1.343(14)
C29 H29 0.9500
C30 H30 0.9500
C31 C32 1.345(14)
C31 C36 1.403(14)
C32 C33 1.375(14)
C32 C37 1.528(14)
C33 C34 1.389(15)
C33 H33 0.9500
C34 C35 1.358(15)
C34 H34 0.9500
C35 C36 1.347(14)
C35 H35 0.9500
C36 C40 1.516(16)
C37 C38 1.517(14)
C37 C39 1.544(15)
C37 H37 1.0000
C38 H38A 0.9800
C38 H38B 0.9800
C38 H38C 0.9800
C39 H39A 0.9800
C39 H39B 0.9800
C39 H39C 0.9800
C40 C42 1.522(15)
C40 C41 1.542(16)
C40 H40 1.0000
C41 H41A 0.9800
C41 H41B 0.9800
C41 H41C 0.9800
C42 H42A 0.9800
C42 H42B 0.9800
C42 H42C 0.9800
C43 C48 1.394(14)
C43 C44 1.410(14)
C44 C45 1.375(14)
C44 C49 1.457(14)
C45 C46 1.330(14)
C45 H45 0.9500
C46 C47 1.359(14)
C46 H46 0.9500
C47 C48 1.381(14)
C47 H47 0.9500
C48 C52 1.524(15)
C49 C51 1.519(14)
C49 C50 1.556(14)
C49 H49 1.0000
C50 H50A 0.9800
C50 H50B 0.9800
C50 H50C 0.9800
C51 H51A 0.9800
C51 H51B 0.9800
C51 H51C 0.9800
C52 C54 1.513(14)
C52 C53 1.528(14)
C52 H52 1.0000
C53 H53A 0.9800
C53 H53B 0.9800
C53 H53C 0.9800
C54 H54A 0.9800
C54 H54B 0.9800
C54 H54C 0.9800
